data_4317165
loop_
_publ_author_name
'Tianle Zhang'
'Changpeng Ji'
'Kaili Wang'
'Daniel Fortin'
'Pierre D. Harvey'

_publ_section_title
;
 First Halogen Anion-Bridged (MMX)n-Type One-Dimensional Coordination
 Polymer Built upon d10-d10 Dimers
;
_journal_name_full 'Inorganic Chemistry'
_journal_page_first 11069
_journal_page_last 11076
_journal_paper_doi 10.1021/ic101619y
_journal_volume 49
_journal_year 2010
_chemical_formula_sum 'C32 H26 Ag2 Cl2 N4 O4 P2'
_chemical_formula_weight 879.15
_chemical_name_systematic
;
 ?
;
_space_group_IT_number 12
_symmetry_cell_setting monoclinic
_symmetry_space_group_name_Hall '-C 2y'
_symmetry_space_group_name_H-M 'C 1 2/m 1'
_atom_sites_solution_hydrogens geom
_atom_sites_solution_primary direct
_atom_sites_solution_secondary difmap
_audit_creation_method SHELXL-97
_cell_angle_alpha 90.00
_cell_angle_beta 100.237(4)
_cell_angle_gamma 90.00
_cell_formula_units_Z 2
_cell_length_a 18.263(4)
_cell_length_b 13.911(3)
_cell_length_c 8.236(2)
_cell_measurement_temperature 293(2)
_cell_volume 2059.1(8)
_computing_structure_refinement 'SHELXL-97 (Sheldrick, 1997)'
_computing_structure_solution 'SHELXS-97 (Sheldrick, 1990)'
_diffrn_ambient_temperature 293(2)
_diffrn_measured_fraction_theta_full 0.998
_diffrn_measured_fraction_theta_max 0.998
_diffrn_radiation_monochromator graphite
_diffrn_radiation_source 'fine-focus sealed tube'
_diffrn_radiation_type MoK\a
_diffrn_radiation_wavelength 0.71073
_diffrn_reflns_av_R_equivalents 0.0254
_diffrn_reflns_av_sigmaI/netI 0.0234
_diffrn_reflns_limit_h_max 22
_diffrn_reflns_limit_h_min -22
_diffrn_reflns_limit_k_max 17
_diffrn_reflns_limit_k_min -14
_diffrn_reflns_limit_l_max 9
_diffrn_reflns_limit_l_min -10
_diffrn_reflns_number 7423
_diffrn_reflns_theta_full 25.99
_diffrn_reflns_theta_max 25.99
_diffrn_reflns_theta_min 1.85
_exptl_absorpt_coefficient_mu 1.197
_exptl_absorpt_correction_T_max 0.870
_exptl_absorpt_correction_T_min 0.765
_exptl_absorpt_correction_type none
_exptl_crystal_colour colorless
_exptl_crystal_density_diffrn 1.444
_exptl_crystal_density_method 'not measured'
_exptl_crystal_description prism
_exptl_crystal_F_000 888
_exptl_crystal_size_max 0.30
_exptl_crystal_size_mid 0.20
_exptl_crystal_size_min 0.15
_refine_diff_density_max 1.122
_refine_diff_density_min -0.362
_refine_diff_density_rms 0.184
_refine_ls_extinction_method none
_refine_ls_goodness_of_fit_ref 1.258
_refine_ls_hydrogen_treatment constr
_refine_ls_matrix_type full
_refine_ls_number_parameters 132
_refine_ls_number_reflns 2108
_refine_ls_number_restraints 10
_refine_ls_restrained_S_all 1.293
_refine_ls_R_factor_all 0.0510
_refine_ls_R_factor_gt 0.0491
_refine_ls_shift/su_max 0.001
_refine_ls_shift/su_mean 0.000
_refine_ls_structure_factor_coef Fsqd
_refine_ls_weighting_details 'calc w=1/[\s^2^(Fo^2^)+(0.1083P)^2^+1.5714P] where P=(Fo^2^+2Fc^2^)/3'
_refine_ls_weighting_scheme calc
_refine_ls_wR_factor_gt 0.1610
_refine_ls_wR_factor_ref 0.1631
_reflns_number_gt 1981
_reflns_number_total 2108
_reflns_threshold_expression >2sigma(I)
_cod_data_source_file ic101619y_si_002.cif
_cod_data_source_block 070116am
_cod_depositor_comments
;
The following automatic conversions were performed:

'_symmetry_cell_setting' value 'Monoclinic' changed to 'monoclinic'
according to the built-in table from CIF Core dictionary named
'cif_core.dic' version 2.4.1 from 2010-06-29.

Automatic conversion script
Id: cif_fix_values 1646 2011-03-28 12:23:43Z adriana 
;
_cod_original_cell_volume 2059.1(9)
_cod_database_code 4317165

loop_
_symmetry_equiv_pos_as_xyz
'x, y, z'
'-x, y, -z'
'x+1/2, y+1/2, z'
'-x+1/2, y+1/2, -z'
'-x, -y, -z'
'x, -y, z'
'-x+1/2, -y+1/2, -z'
'x+1/2, -y+1/2, z'

loop_
_atom_site_label
_atom_site_type_symbol
_atom_site_fract_x
_atom_site_fract_y
_atom_site_fract_z
_atom_site_U_iso_or_equiv
_atom_site_adp_type
_atom_site_occupancy
_atom_site_symmetry_multiplicity
_atom_site_calc_flag
_atom_site_refinement_flags
_atom_site_disorder_assembly
_atom_site_disorder_group
Ag1 Ag 0.99295(2) 1.0000 0.68444(5) 0.0445(3) Uani 1 2 d S . .
C1 C 0.7920(3) 1.0000 0.6419(8) 0.0446(13) Uani 1 2 d S . .
C2 C 0.8103(4) 1.0000 0.8168(9) 0.0541(15) Uani 1 2 d S . .
H2 H 0.8597 1.0000 0.8696 0.065 Uiso 1 2 calc SR . .
C3 C 0.7533(5) 1.0000 0.9076(10) 0.065(2) Uani 1 2 d S . .
H3 H 0.7653 1.0000 1.0222 0.078 Uiso 1 2 calc SR . .
C4 C 0.6807(5) 1.0000 0.8353(12) 0.069(2) Uani 1 2 d S . .
H4 H 0.6438 1.0000 0.8998 0.082 Uiso 1 2 calc SR . .
C5 C 0.6613(4) 1.0000 0.6626(13) 0.074(2) Uani 1 2 d S . .
H5 H 0.6116 1.0000 0.6114 0.088 Uiso 1 2 calc SR . .
C6 C 0.7187(4) 1.0000 0.5683(10) 0.0568(16) Uani 1 2 d S . .
H6 H 0.7064 1.0000 0.4537 0.068 Uiso 1 2 calc SR . .
C7 C 0.8529(2) 0.8986(3) 0.3860(5) 0.0412(8) Uani 1 1 d . . .
C8 C 0.7928(3) 0.8362(4) 0.3698(6) 0.0567(11) Uani 1 1 d . . .
H8 H 0.7566 0.8428 0.4355 0.068 Uiso 1 1 calc R . .
C9 C 0.7883(4) 0.7632(4) 0.2519(8) 0.0692(15) Uani 1 1 d . . .
H9 H 0.7489 0.7199 0.2391 0.083 Uiso 1 1 calc R . .
C10 C 0.8408(3) 0.7552(4) 0.1565(7) 0.0680(14) Uani 1 1 d . . .
H10 H 0.8379 0.7073 0.0769 0.082 Uiso 1 1 calc R . .
C11 C 0.9002(3) 0.8213(4) 0.1807(7) 0.0648(14) Uani 1 1 d . . .
H11 H 0.9364 0.8165 0.1147 0.078 Uiso 1 1 calc R . .
Cl1 Cl 1.0000 1.0000 1.0000 0.0831(10) Uani 1 4 d S . .
N1 N 0.9065(2) 0.8894(3) 0.2932(5) 0.0494(9) Uani 1 1 d . . .
P1 P 0.86933(8) 1.0000 0.53095(18) 0.0375(4) Uani 1 2 d S . .
Cl2 Cl 0.5666(4) 0.8756(8) 0.2153(11) 0.114(3) Uani 0.25 1 d PD . .
O1 O 0.5826(12) 0.7854(13) 0.302(3) 0.113(7) Uiso 0.25 1 d PD . .
O2 O 0.5280(18) 0.940(2) 0.315(4) 0.24(2) Uiso 0.25 1 d PD . .
O3 O 0.516(2) 0.856(2) 0.057(3) 0.25(2) Uiso 0.25 1 d PD . .
O4 O 0.6332(14) 0.924(2) 0.184(5) 0.24(2) Uiso 0.25 1 d PD . .

loop_
_atom_site_aniso_label
_atom_site_aniso_U_11
_atom_site_aniso_U_22
_atom_site_aniso_U_33
_atom_site_aniso_U_23
_atom_site_aniso_U_13
_atom_site_aniso_U_12
Ag1 0.0377(3) 0.0658(4) 0.0301(3) 0.000 0.0065(2) 0.000
C1 0.040(3) 0.050(3) 0.047(3) 0.000 0.015(3) 0.000
C2 0.052(4) 0.063(4) 0.051(4) 0.000 0.022(3) 0.000
C3 0.083(5) 0.067(4) 0.054(4) 0.000 0.035(4) 0.000
C4 0.065(5) 0.065(4) 0.089(6) 0.000 0.048(4) 0.000
C5 0.043(4) 0.082(5) 0.102(7) 0.000 0.027(4) 0.000
C6 0.048(4) 0.066(4) 0.059(4) 0.000 0.016(3) 0.000
C7 0.046(2) 0.0417(19) 0.036(2) 0.0021(16) 0.0058(16) -0.0008(16)
C8 0.062(3) 0.058(3) 0.053(3) -0.005(2) 0.018(2) -0.014(2)
C9 0.083(4) 0.057(3) 0.067(3) -0.012(2) 0.013(3) -0.027(3)
C10 0.081(4) 0.057(3) 0.068(3) -0.019(3) 0.020(3) -0.014(2)
C11 0.075(3) 0.061(3) 0.063(3) -0.020(2) 0.025(3) -0.007(2)
Cl1 0.0625(16) 0.162(3) 0.0254(11) 0.000 0.0100(10) 0.000
N1 0.050(2) 0.053(2) 0.048(2) -0.0106(17) 0.0151(16) -0.0042(15)
P1 0.0363(7) 0.0457(8) 0.0315(8) 0.000 0.0087(6) 0.000
Cl2 0.073(4) 0.183(9) 0.094(5) -0.048(6) 0.035(4) -0.033(5)

loop_
_atom_type_symbol
_atom_type_description
_atom_type_scat_dispersion_real
_atom_type_scat_dispersion_imag
_atom_type_scat_source
C C 0.0033 0.0016 'International Tables Vol C Tables 4.2.6.8 and 6.1.1.4'
H H 0.0000 0.0000 'International Tables Vol C Tables 4.2.6.8 and 6.1.1.4'
N N 0.0061 0.0033 'International Tables Vol C Tables 4.2.6.8 and 6.1.1.4'
O O 0.0106 0.0060 'International Tables Vol C Tables 4.2.6.8 and 6.1.1.4'
P P 0.1023 0.0942 'International Tables Vol C Tables 4.2.6.8 and 6.1.1.4'
Cl Cl 0.1484 0.1585 'International Tables Vol C Tables 4.2.6.8 and 6.1.1.4'
Ag Ag -0.8971 1.1015 'International Tables Vol C Tables 4.2.6.8 and 6.1.1.4'

loop_
_geom_angle_atom_site_label_1
_geom_angle_atom_site_label_2
_geom_angle_atom_site_label_3
_geom_angle
_geom_angle_site_symmetry_1
_geom_angle_site_symmetry_3
_geom_angle_publ_flag
N1 Ag1 N1 80.65(18) 5_776 2_756 ?
N1 Ag1 P1 133.38(10) 5_776 . ?
N1 Ag1 P1 133.38(10) 2_756 . ?
N1 Ag1 Cl1 91.28(10) 5_776 . ?
N1 Ag1 Cl1 91.28(10) 2_756 . ?
P1 Ag1 Cl1 114.04(4) . . ?
N1 Ag1 Ag1 83.01(10) 5_776 5_776 ?
N1 Ag1 Ag1 83.01(10) 2_756 5_776 ?
P1 Ag1 Ag1 73.47(4) . 5_776 ?
Cl1 Ag1 Ag1 172.48(2) . 5_776 ?
C6 C1 C2 119.0(6) . . ?
C6 C1 P1 124.4(6) . . ?
C2 C1 P1 116.6(5) . . ?
C3 C2 C1 118.9(7) . . ?
C3 C2 H2 120.5 . . ?
C1 C2 H2 120.5 . . ?
C4 C3 C2 122.2(8) . . ?
C4 C3 H3 118.9 . . ?
C2 C3 H3 118.9 . . ?
C3 C4 C5 119.9(7) . . ?
C3 C4 H4 120.1 . . ?
C5 C4 H4 120.1 . . ?
C4 C5 C6 118.6(7) . . ?
C4 C5 H5 120.7 . . ?
C6 C5 H5 120.7 . . ?
C1 C6 C5 121.3(8) . . ?
C1 C6 H6 119.3 . . ?
C5 C6 H6 119.3 . . ?
N1 C7 C8 121.8(4) . . ?
N1 C7 P1 112.9(3) . . ?
C8 C7 P1 125.3(3) . . ?
C7 C8 C9 118.0(5) . . ?
C7 C8 H8 121.0 . . ?
C9 C8 H8 121.0 . . ?
C10 C9 C8 120.3(5) . . ?
C10 C9 H9 119.9 . . ?
C8 C9 H9 119.9 . . ?
C9 C10 C11 118.3(5) . . ?
C9 C10 H10 120.9 . . ?
C11 C10 H10 120.9 . . ?
N1 C11 C10 122.6(5) . . ?
N1 C11 H11 118.7 . . ?
C10 C11 H11 118.7 . . ?
Ag1 Cl1 Ag1 180.0 . 5_777 ?
C11 N1 C7 119.0(4) . . ?
C11 N1 Ag1 119.3(3) . 5_776 ?
C7 N1 Ag1 121.5(3) . 5_776 ?
C1 P1 C7 106.00(19) . . ?
C1 P1 C7 106.00(19) . 6_575 ?
C7 P1 C7 100.3(3) . 6_575 ?
C1 P1 Ag1 118.8(2) . . ?
C7 P1 Ag1 111.96(14) . . ?
C7 P1 Ag1 111.96(14) 6_575 . ?
O1 Cl2 O4 112.9(14) . . ?
O1 Cl2 O2 109.1(13) . . ?
O4 Cl2 O2 108.3(14) . . ?
O1 Cl2 O3 108.3(13) . . ?
O4 Cl2 O3 109.8(14) . . ?
O2 Cl2 O3 108.3(15) . . ?
Cl2 O2 O2 127.5(13) . 6_575 ?
O3 O3 Cl2 169(3) 2_655 . ?

loop_
_geom_bond_atom_site_label_1
_geom_bond_atom_site_label_2
_geom_bond_distance
_geom_bond_site_symmetry_2
_geom_bond_publ_flag
Ag1 N1 2.378(4) 5_776 ?
Ag1 N1 2.378(4) 2_756 ?
Ag1 P1 2.3834(16) . ?
Ag1 Cl1 2.5791(7) . ?
Ag1 Ag1 3.0942(11) 5_776 ?
C1 C6 1.368(10) . ?
C1 C2 1.420(10) . ?
C1 P1 1.813(6) . ?
C2 C3 1.386(9) . ?
C2 H2 0.9300 . ?
C3 C4 1.352(12) . ?
C3 H3 0.9300 . ?
C4 C5 1.403(13) . ?
C4 H4 0.9300 . ?
C5 C6 1.411(10) . ?
C5 H5 0.9300 . ?
C6 H6 0.9300 . ?
C7 N1 1.350(5) . ?
C7 C8 1.387(6) . ?
C7 P1 1.838(4) . ?
C8 C9 1.398(7) . ?
C8 H8 0.9300 . ?
C9 C10 1.348(8) . ?
C9 H9 0.9300 . ?
C10 C11 1.409(8) . ?
C10 H10 0.9300 . ?
C11 N1 1.316(6) . ?
C11 H11 0.9300 . ?
Cl1 Ag1 2.5792(7) 5_777 ?
N1 Ag1 2.378(4) 5_776 ?
P1 C7 1.838(4) 6_575 ?
Cl2 O1 1.448(14) . ?
Cl2 O4 1.452(16) . ?
Cl2 O2 1.476(16) . ?
Cl2 O3 1.485(16) . ?
O2 O2 1.66(6) 6_575 ?
O3 O3 1.01(3) 2_655 ?
